data_4318967
loop_
_publ_author_name
'Yahong Li'
'Angie Turnas'
'James T. Ciszewski'
'Aaron L. Odom'

_publ_section_title
;
 Group-4 \h1-Pyrrolyl Complexes Incorporating
 N,N-Di(pyrrolyl-\a-methyl)-N-methylamine
;
_journal_name_full 'Inorganic Chemistry'
_journal_page_first 6298
_journal_page_last 6306
_journal_paper_doi 10.1021/ic0259484
_journal_volume 41
_journal_year 2002
_chemical_formula_sum 'C22 H26 Cl0 N6 Ti'
_chemical_formula_weight 422.39
_chemical_name_common Ti(dpma)2
_chemical_name_systematic
;
  ?
;
_space_group_IT_number 14
_symmetry_cell_setting monoclinic
_symmetry_space_group_name_Hall '-P 2yn'
_symmetry_space_group_name_H-M 'P 1 21/n 1'
_atom_sites_solution_hydrogens geom
_atom_sites_solution_primary direct
_atom_sites_solution_secondary difmap
_audit_creation_method SHELXL-97
_cell_angle_alpha 90.00
_cell_angle_beta 102.13(3)
_cell_angle_gamma 90.00
_cell_formula_units_Z 4
_cell_length_a 10.470(2)
_cell_length_b 17.479(4)
_cell_length_c 11.766(2)
_cell_measurement_temperature 293(2)
_cell_volume 2105.2(8)
_computing_cell_refinement 'Bruker SMART'
_computing_data_collection 'Bruker SMART'
_computing_data_reduction 'Bruker SHELXTL'
_computing_molecular_graphics 'Bruker SHELXTL'
_computing_publication_material 'Bruker SHELXTL'
_computing_structure_refinement 'SHELXL-97 (Sheldrick, 1997)'
_computing_structure_solution 'SHELXS-97 (Sheldrick, 1990)'
_diffrn_ambient_temperature 293(2)
_diffrn_measured_fraction_theta_full 0.993
_diffrn_measured_fraction_theta_max 0.993
_diffrn_measurement_device_type 'CCD area detector'
_diffrn_measurement_method 'phi and omega scans'
_diffrn_radiation_monochromator graphite
_diffrn_radiation_source 'fine-focus sealed tube'
_diffrn_radiation_type MoK\a
_diffrn_radiation_wavelength 0.71073
_diffrn_reflns_av_R_equivalents 0.0664
_diffrn_reflns_av_sigmaI/netI 0.0855
_diffrn_reflns_limit_h_max 11
_diffrn_reflns_limit_h_min -10
_diffrn_reflns_limit_k_max 19
_diffrn_reflns_limit_k_min -19
_diffrn_reflns_limit_l_max 10
_diffrn_reflns_limit_l_min -13
_diffrn_reflns_number 8074
_diffrn_reflns_theta_full 23.34
_diffrn_reflns_theta_max 23.34
_diffrn_reflns_theta_min 2.12
_exptl_absorpt_coefficient_mu 0.427
_exptl_absorpt_correction_T_max 0.8862
_exptl_absorpt_correction_T_min 0.8411
_exptl_absorpt_correction_type empirical
_exptl_crystal_colour 'red brown'
_exptl_crystal_density_diffrn 1.333
_exptl_crystal_density_method 'not measured'
_exptl_crystal_description needle
_exptl_crystal_F_000 888
_exptl_crystal_size_max 0.42
_exptl_crystal_size_mid 0.31
_exptl_crystal_size_min 0.29
_refine_diff_density_max 0.253
_refine_diff_density_min -0.289
_refine_diff_density_rms 0.057
_refine_ls_extinction_coef 0.0009(3)
_refine_ls_extinction_expression Fc^*^=kFc[1+0.001xFc^2^\l^3^/sin(2\q)]^-1/4^
_refine_ls_extinction_method SHELXL
_refine_ls_goodness_of_fit_ref 0.927
_refine_ls_hydrogen_treatment mixed
_refine_ls_matrix_type full
_refine_ls_number_parameters 263
_refine_ls_number_reflns 3041
_refine_ls_number_restraints 0
_refine_ls_restrained_S_all 0.927
_refine_ls_R_factor_all 0.0814
_refine_ls_R_factor_gt 0.0429
_refine_ls_shift/su_max 0.001
_refine_ls_shift/su_mean 0.000
_refine_ls_structure_factor_coef Fsqd
_refine_ls_weighting_details 'calc w=1/[\s^2^(Fo^2^)+(0.0372P)^2^+0.0000P] where P=(Fo^2^+2Fc^2^)/3'
_refine_ls_weighting_scheme calc
_refine_ls_wR_factor_gt 0.0817
_refine_ls_wR_factor_ref 0.0925
_reflns_number_gt 2002
_reflns_number_total 3041
_reflns_threshold_expression >2sigma(I)
_cod_data_source_file ic0259484_2.cif
_cod_data_source_block sao10t
_cod_depositor_comments
;
The following automatic conversions were performed:

'_symmetry_cell_setting' value 'Monoclinic' changed to 'monoclinic'
according to the built-in table from CIF Core dictionary named
'cif_core.dic' version 2.4.1 from 2010-06-29.

Automatic conversion script
Id: cif_fix_values 1646 2011-03-28 12:23:43Z adriana 
;
_cod_original_cell_volume 2105.2(7)
_cod_database_code 4318967

loop_
_symmetry_equiv_pos_as_xyz
'x, y, z'
'-x+1/2, y+1/2, -z+1/2'
'-x, -y, -z'
'x-1/2, -y-1/2, z-1/2'

loop_
_atom_site_label
_atom_site_type_symbol
_atom_site_fract_x
_atom_site_fract_y
_atom_site_fract_z
_atom_site_U_iso_or_equiv
_atom_site_adp_type
_atom_site_occupancy
_atom_site_symmetry_multiplicity
_atom_site_calc_flag
_atom_site_refinement_flags
_atom_site_disorder_assembly
_atom_site_disorder_group
Ti Ti 0.72335(6) 0.82133(3) 0.80877(5) 0.0208(2) Uani 1 1 d . . .
N1 N 0.7399(3) 0.88731(15) 0.9497(2) 0.0236(7) Uani 1 1 d . . .
N2 N 0.7959(3) 0.87740(14) 0.6897(2) 0.0237(7) Uani 1 1 d . . .
N3 N 0.9431(2) 0.82417(15) 0.8940(2) 0.0226(7) Uani 1 1 d . . .
N4 N 0.5446(3) 0.85518(15) 0.7339(2) 0.0244(7) Uani 1 1 d . . .
N5 N 0.7477(3) 0.71756(15) 0.7474(2) 0.0215(7) Uani 1 1 d . . .
N6 N 0.5997(3) 0.74003(15) 0.8965(2) 0.0227(7) Uani 1 1 d . . .
C11 C 0.6535(3) 0.93728(18) 0.9861(3) 0.0292(9) Uani 1 1 d . . .
H11A H 0.5717 0.9508 0.9430 0.035 Uiso 1 1 calc R . .
C12 C 0.7066(4) 0.96343(19) 1.0943(3) 0.0361(10) Uani 1 1 d . . .
H12A H 0.6679 0.9974 1.1378 0.043 Uiso 1 1 calc R . .
C13 C 0.8327(4) 0.92938(19) 1.1292(3) 0.0337(10) Uani 1 1 d . . .
H13A H 0.8919 0.9371 1.1992 0.040 Uiso 1 1 calc R . .
C14 C 0.8493(3) 0.88357(19) 1.0405(3) 0.0253(9) Uani 1 1 d . . .
C21 C 0.7581(3) 0.88927(19) 0.5710(3) 0.0282(9) Uani 1 1 d . . .
H21A H 0.6759 0.8781 0.5263 0.034 Uiso 1 1 calc R . .
C22 C 0.8586(4) 0.91952(19) 0.5295(3) 0.0322(10) Uani 1 1 d . . .
H22A H 0.8574 0.9329 0.4527 0.039 Uiso 1 1 calc R . .
C23 C 0.9663(3) 0.92688(18) 0.6255(3) 0.0268(9) Uani 1 1 d . . .
H23A H 1.0488 0.9456 0.6230 0.032 Uiso 1 1 calc R . .
C24 C 0.9262(3) 0.90168(18) 0.7206(3) 0.0242(8) Uani 1 1 d . . .
C31 C 0.9542(3) 0.83068(19) 1.0221(3) 0.0280(9) Uani 1 1 d . . .
H31A H 0.9433 0.7809 1.0553 0.034 Uiso 1 1 calc R . .
H31B H 1.0392 0.8507 1.0589 0.034 Uiso 1 1 calc R . .
C32 C 0.9893(3) 0.89619(18) 0.8469(3) 0.0272(9) Uani 1 1 d . . .
H32A H 1.0836 0.8952 0.8565 0.033 Uiso 1 1 calc R . .
H32B H 0.9657 0.9401 0.8885 0.033 Uiso 1 1 calc R . .
C33 C 1.0245(3) 0.75955(19) 0.8694(3) 0.0306(9) Uani 1 1 d . . .
H33A H 1.1133 0.7674 0.9094 0.046 Uiso 1 1 calc R . .
H33B H 1.0205 0.7566 0.7873 0.046 Uiso 1 1 calc R . .
H33C H 0.9924 0.7127 0.8957 0.046 Uiso 1 1 calc R . .
C41 C 0.4906(4) 0.92131(19) 0.6788(3) 0.0294(9) Uani 1 1 d . . .
H41A H 0.5376 0.9601 0.6521 0.035 Uiso 1 1 calc R . .
C42 C 0.3593(3) 0.9214(2) 0.6695(3) 0.0324(10) Uani 1 1 d . . .
H42A H 0.3013 0.9593 0.6356 0.039 Uiso 1 1 calc R . .
C43 C 0.3272(3) 0.8528(2) 0.7212(3) 0.0305(9) Uani 1 1 d . . .
H43A H 0.2441 0.8375 0.7280 0.037 Uiso 1 1 calc R . .
C44 C 0.4397(3) 0.81377(19) 0.7586(3) 0.0232(8) Uani 1 1 d . . .
C51 C 0.7992(3) 0.69308(19) 0.6540(3) 0.0271(9) Uani 1 1 d . . .
H51A H 0.8285 0.7251 0.6018 0.033 Uiso 1 1 calc R . .
C52 C 0.8003(3) 0.6155(2) 0.6502(3) 0.0372(10) Uani 1 1 d . . .
H52A H 0.8307 0.5856 0.5961 0.045 Uiso 1 1 calc R . .
C53 C 0.7468(3) 0.5884(2) 0.7438(3) 0.0345(10) Uani 1 1 d . . .
H53A H 0.7347 0.5376 0.7625 0.041 Uiso 1 1 calc R . .
C54 C 0.7168(3) 0.65118(18) 0.8009(3) 0.0262(8) Uani 1 1 d . . .
C64 C 0.4711(3) 0.73675(19) 0.8122(3) 0.0284(9) Uani 1 1 d . . .
H64A H 0.4751 0.6994 0.7521 0.034 Uiso 1 1 calc R . .
H64B H 0.4032 0.7212 0.8522 0.034 Uiso 1 1 calc R . .
C65 C 0.6644(3) 0.66348(18) 0.9069(3) 0.0327(9) Uani 1 1 d . . .
H65A H 0.7346 0.6619 0.9753 0.039 Uiso 1 1 calc R . .
H65B H 0.6018 0.6238 0.9139 0.039 Uiso 1 1 calc R . .
C66 C 0.5760(3) 0.7628(2) 1.0127(3) 0.0320(9) Uani 1 1 d . . .
H66A H 0.5240 0.7245 1.0398 0.048 Uiso 1 1 calc R . .
H66B H 0.5308 0.8109 1.0060 0.048 Uiso 1 1 calc R . .
H66C H 0.6581 0.7678 1.0668 0.048 Uiso 1 1 calc R . .

loop_
_atom_site_aniso_label
_atom_site_aniso_U_11
_atom_site_aniso_U_22
_atom_site_aniso_U_33
_atom_site_aniso_U_23
_atom_site_aniso_U_13
_atom_site_aniso_U_12
Ti 0.0193(4) 0.0203(4) 0.0232(4) 0.0002(3) 0.0052(3) -0.0008(3)
N1 0.0243(17) 0.0201(17) 0.0258(16) -0.0038(13) 0.0039(14) -0.0031(14)
N2 0.0235(18) 0.0222(16) 0.0249(17) 0.0013(14) 0.0042(14) -0.0015(14)
N3 0.0215(16) 0.0201(16) 0.0262(16) 0.0008(14) 0.0046(13) 0.0002(14)
N4 0.0235(18) 0.0198(17) 0.0298(17) 0.0013(14) 0.0051(14) -0.0017(14)
N5 0.0239(17) 0.0191(17) 0.0226(16) -0.0015(13) 0.0070(13) -0.0014(13)
N6 0.0259(17) 0.0224(17) 0.0204(15) -0.0004(13) 0.0063(13) 0.0034(14)
C11 0.032(2) 0.021(2) 0.037(2) -0.0003(18) 0.0136(19) 0.0055(18)
C12 0.057(3) 0.023(2) 0.032(2) -0.0046(18) 0.017(2) 0.009(2)
C13 0.047(3) 0.027(2) 0.025(2) -0.0049(18) 0.0016(19) -0.002(2)
C14 0.029(2) 0.021(2) 0.025(2) 0.0008(17) 0.0043(18) -0.0007(18)
C21 0.032(2) 0.025(2) 0.025(2) 0.0039(17) 0.0024(18) 0.0068(18)
C22 0.042(3) 0.028(2) 0.031(2) 0.0099(17) 0.020(2) 0.0070(19)
C23 0.024(2) 0.023(2) 0.038(2) 0.0053(17) 0.0150(19) 0.0024(17)
C24 0.024(2) 0.020(2) 0.029(2) -0.0021(17) 0.0077(17) 0.0042(17)
C31 0.027(2) 0.032(2) 0.023(2) 0.0001(17) -0.0002(17) -0.0028(19)
C32 0.021(2) 0.025(2) 0.037(2) -0.0014(17) 0.0094(18) -0.0008(17)
C33 0.023(2) 0.034(2) 0.035(2) 0.0004(18) 0.0069(17) 0.0075(19)
C41 0.034(2) 0.025(2) 0.029(2) 0.0022(17) 0.0041(19) 0.0022(19)
C42 0.026(2) 0.032(2) 0.035(2) -0.0028(18) -0.0012(19) 0.0094(19)
C43 0.018(2) 0.037(2) 0.037(2) -0.0070(18) 0.0078(18) -0.0010(18)
C44 0.022(2) 0.024(2) 0.0235(19) -0.0056(17) 0.0057(16) -0.0023(18)
C51 0.023(2) 0.030(2) 0.030(2) -0.0019(18) 0.0092(17) -0.0031(18)
C52 0.032(2) 0.032(2) 0.048(3) -0.014(2) 0.011(2) 0.006(2)
C53 0.032(2) 0.021(2) 0.049(2) 0.0015(19) 0.004(2) 0.0038(19)
C54 0.026(2) 0.021(2) 0.030(2) -0.0001(18) 0.0035(17) 0.0014(18)
C64 0.027(2) 0.031(2) 0.030(2) -0.0022(18) 0.0113(18) -0.0091(18)
C65 0.037(2) 0.023(2) 0.039(2) 0.0064(18) 0.0085(19) -0.0009(19)
C66 0.039(2) 0.037(2) 0.025(2) 0.0015(18) 0.0152(18) -0.0065(19)

loop_
_atom_type_symbol
_atom_type_description
_atom_type_scat_dispersion_real
_atom_type_scat_dispersion_imag
_atom_type_scat_source
C C 0.0033 0.0016 'International Tables Vol C Tables 4.2.6.8 and 6.1.1.4'
H H 0.0000 0.0000 'International Tables Vol C Tables 4.2.6.8 and 6.1.1.4'
N N 0.0061 0.0033 'International Tables Vol C Tables 4.2.6.8 and 6.1.1.4'
Cl Cl 0.1484 0.1585 'International Tables Vol C Tables 4.2.6.8 and 6.1.1.4'
Ti Ti 0.2776 0.4457 'International Tables Vol C Tables 4.2.6.8 and 6.1.1.4'

loop_
_geom_angle_atom_site_label_1
_geom_angle_atom_site_label_2
_geom_angle_atom_site_label_3
_geom_angle
_geom_angle_site_symmetry_1
_geom_angle_site_symmetry_3
_geom_angle_publ_flag
N4 Ti N2 90.27(11) . . ?
N4 Ti N5 106.97(11) . . ?
N2 Ti N5 95.53(11) . . ?
N4 Ti N1 96.07(11) . . ?
N2 Ti N1 108.74(11) . . ?
N5 Ti N1 146.40(11) . . ?
N4 Ti N6 79.43(10) . . ?
N2 Ti N6 162.35(10) . . ?
N5 Ti N6 74.20(10) . . ?
N1 Ti N6 86.74(10) . . ?
N4 Ti N3 161.32(10) . . ?
N2 Ti N3 78.58(10) . . ?
N5 Ti N3 89.15(10) . . ?
N1 Ti N3 73.87(10) . . ?
N6 Ti N3 114.86(9) . . ?
C11 N1 C14 106.1(3) . . ?
C11 N1 Ti 132.1(2) . . ?
C14 N1 Ti 121.5(2) . . ?
C21 N2 C24 105.8(3) . . ?
C21 N2 Ti 135.6(2) . . ?
C24 N2 Ti 117.5(2) . . ?
C33 N3 C31 109.3(2) . . ?
C33 N3 C32 109.0(2) . . ?
C31 N3 C32 110.3(2) . . ?
C33 N3 Ti 117.4(2) . . ?
C31 N3 Ti 107.41(19) . . ?
C32 N3 Ti 103.17(18) . . ?
C41 N4 C44 105.6(3) . . ?
C41 N4 Ti 135.2(2) . . ?
C44 N4 Ti 117.6(2) . . ?
C51 N5 C54 105.5(3) . . ?
C51 N5 Ti 132.0(2) . . ?
C54 N5 Ti 122.4(2) . . ?
C65 N6 C66 108.9(2) . . ?
C65 N6 C64 110.5(3) . . ?
C66 N6 C64 108.5(2) . . ?
C65 N6 Ti 107.52(19) . . ?
C66 N6 Ti 117.5(2) . . ?
C64 N6 Ti 103.79(18) . . ?
C12 C11 N1 109.7(3) . . ?
C11 C12 C13 107.6(3) . . ?
C14 C13 C12 106.6(3) . . ?
C13 C14 N1 110.2(3) . . ?
C13 C14 C31 134.3(3) . . ?
N1 C14 C31 115.5(3) . . ?
C22 C21 N2 110.1(3) . . ?
C21 C22 C23 107.1(3) . . ?
C24 C23 C22 107.2(3) . . ?
C23 C24 N2 109.8(3) . . ?
C23 C24 C32 134.0(3) . . ?
N2 C24 C32 116.2(3) . . ?
C14 C31 N3 106.9(3) . . ?
N3 C32 C24 108.2(3) . . ?
C42 C41 N4 110.2(3) . . ?
C41 C42 C43 107.0(3) . . ?
C44 C43 C42 107.4(3) . . ?
C43 C44 N4 109.8(3) . . ?
C43 C44 C64 133.8(3) . . ?
N4 C44 C64 116.2(3) . . ?
C52 C51 N5 110.0(3) . . ?
C51 C52 C53 107.4(3) . . ?
C54 C53 C52 106.6(3) . . ?
C53 C54 N5 110.5(3) . . ?
C53 C54 C65 134.4(3) . . ?
N5 C54 C65 115.1(3) . . ?
C44 C64 N6 109.4(3) . . ?
C54 C65 N6 107.7(3) . . ?

loop_
_geom_bond_atom_site_label_1
_geom_bond_atom_site_label_2
_geom_bond_distance
_geom_bond_site_symmetry_2
_geom_bond_publ_flag
Ti N4 1.984(3) . ?
Ti N2 1.987(3) . ?
Ti N5 1.989(3) . ?
Ti N1 1.997(3) . ?
Ti N6 2.307(3) . ?
Ti N3 2.309(3) . ?
N1 C11 1.389(4) . ?
N1 C14 1.394(4) . ?
N2 C21 1.384(4) . ?
N2 C24 1.402(4) . ?
N3 C33 1.479(4) . ?
N3 C31 1.492(4) . ?
N3 C32 1.496(4) . ?
N4 C41 1.386(4) . ?
N4 C44 1.396(4) . ?
N5 C51 1.388(4) . ?
N5 C54 1.391(4) . ?
N6 C65 1.493(4) . ?
N6 C66 1.493(4) . ?
N6 C64 1.497(4) . ?
C11 C12 1.356(5) . ?
C12 C13 1.428(5) . ?
C13 C14 1.356(4) . ?
C14 C31 1.485(4) . ?
C21 C22 1.357(4) . ?
C22 C23 1.425(5) . ?
C23 C24 1.350(4) . ?
C24 C32 1.497(4) . ?
C41 C42 1.355(4) . ?
C42 C43 1.415(5) . ?
C43 C44 1.352(4) . ?
C44 C64 1.494(4) . ?
C51 C52 1.357(4) . ?
C52 C53 1.418(5) . ?
C53 C54 1.357(4) . ?
C54 C65 1.479(4) . ?
